data_7043394
loop_
_publ_author_name
'Swanson, Daniel D.'
'Conner, Kyle M.'
'Brown, Seth N.'

_publ_section_title
;
 A chelating bis(aminophenol) ligand bridged by a
 1,1'-ferrocene-bis(para-phenylene) linker
;
_journal_name_full 'Dalton Trans.'
_journal_paper_doi 10.1039/C7DT01945A
_journal_year 2017
_chemical_formula_moiety 'C50 H60 Fe N2 O2'
_chemical_formula_sum 'C50 H60 Fe N2 O2'
_chemical_formula_weight 776.85
_chemical_name_common pFlipH4
_chemical_name_systematic 1,1'-bis-(4-((2-hydroxy-3,5-di-tert-butylphenyl)amino)-phenyl)ferrocene
_space_group_crystal_system triclinic
_space_group_IT_number 2
_space_group_name_Hall '-P 1'
_space_group_name_H-M_alt 'P -1'
_symmetry_space_group_name_Hall '-P 1'
_symmetry_space_group_name_H-M 'P -1'
_atom_sites_solution_hydrogens mixed
_atom_sites_solution_primary heavy
_atom_sites_solution_secondary difmap
_audit_creation_method SHELXL-2013
_audit_update_record
;
2017-05-28 deposited with the CCDC.
2017-06-20 downloaded from the CCDC.
;
_cell_angle_alpha 76.952(2)
_cell_angle_beta 82.976(3)
_cell_angle_gamma 82.099(3)
_cell_formula_units_Z 2
_cell_length_a 9.6212(5)
_cell_length_b 12.5576(7)
_cell_length_c 17.8478(10)
_cell_measurement_reflns_used 9931
_cell_measurement_temperature 120(2)
_cell_measurement_theta_max 26.94
_cell_measurement_theta_min 2.35
_cell_volume 2071.4(2)
_computing_cell_refinement 'Bruker SAINT'
_computing_data_collection 'Bruker APEX2'
_computing_data_reduction 'Bruker SAINT'
_computing_molecular_graphics 'Bruker SHELXTL'
_computing_publication_material 'Bruker SHELXTL'
_computing_structure_refinement 'SHELXL-2013 (Sheldrick, 2013)'
_computing_structure_solution 'SHELXS-97 (Sheldrick 2008)'
_diffrn_ambient_temperature 120(2)
_diffrn_detector_area_resol_mean 8.33
_diffrn_measured_fraction_theta_full 1.000
_diffrn_measured_fraction_theta_max 0.998
_diffrn_measurement_device_type 'Bruker APEX-II CCD'
_diffrn_measurement_method '\f and \w scans'
_diffrn_radiation_type MoK\a
_diffrn_radiation_wavelength 0.71073
_diffrn_reflns_av_R_equivalents 0.0375
_diffrn_reflns_av_unetI/netI 0.0294
_diffrn_reflns_Laue_measured_fraction_full 1.000
_diffrn_reflns_Laue_measured_fraction_max 0.998
_diffrn_reflns_limit_h_max 12
_diffrn_reflns_limit_h_min -12
_diffrn_reflns_limit_k_max 16
_diffrn_reflns_limit_k_min -16
_diffrn_reflns_limit_l_max 22
_diffrn_reflns_limit_l_min -22
_diffrn_reflns_number 50367
_diffrn_reflns_point_group_measured_fraction_full 1.000
_diffrn_reflns_point_group_measured_fraction_max 0.998
_diffrn_reflns_theta_full 25.242
_diffrn_reflns_theta_max 27.178
_diffrn_reflns_theta_min 1.675
_diffrn_source 'fine-focus sealed tube'
_exptl_absorpt_coefficient_mu 0.406
_exptl_absorpt_correction_T_max 0.9918
_exptl_absorpt_correction_T_min 0.9333
_exptl_absorpt_correction_type numerical
_exptl_absorpt_process_details
;
Blessing, R. H. (1995) Acta Cryst. A51, 33-38.

Sheldrick, G.M. (2008) SADABS v2008/1. Bruker AXS Inc. 
Madison, WI USA.
;
_exptl_crystal_colour orange
_exptl_crystal_density_diffrn 1.246
_exptl_crystal_density_method 'not measured'
_exptl_crystal_description rod
_exptl_crystal_F_000 832
_exptl_crystal_recrystallization_method
'Crystals were grown by vapor diffusion of pentane into abenzene solution of the compound.'
_exptl_crystal_size_max 0.219
_exptl_crystal_size_mid 0.158
_exptl_crystal_size_min 0.116
_exptl_transmission_factor_max 0.9918
_exptl_transmission_factor_min 0.9333
_refine_diff_density_max 0.563
_refine_diff_density_min -0.257
_refine_diff_density_rms 0.053
_refine_ls_extinction_method none
_refine_ls_goodness_of_fit_ref 1.045
_refine_ls_hydrogen_treatment mixed
_refine_ls_matrix_type full
_refine_ls_number_parameters 732
_refine_ls_number_reflns 9191
_refine_ls_number_restraints 0
_refine_ls_restrained_S_all 1.045
_refine_ls_R_factor_all 0.0517
_refine_ls_R_factor_gt 0.0395
_refine_ls_shift/su_max 0.003
_refine_ls_shift/su_mean 0.000
_refine_ls_structure_factor_coef Fsqd
_refine_ls_weighting_details 'w=1/[\s^2^(Fo^2^)+(0.0619P)^2^+0.5822P] where P=(Fo^2^+2Fc^2^)/3'
_refine_ls_weighting_scheme calc
_refine_ls_wR_factor_gt 0.1020
_refine_ls_wR_factor_ref 0.1091
_reflns_Friedel_coverage 0.000
_reflns_number_gt 7448
_reflns_number_total 9191
_reflns_threshold_expression 'I > 2\s(I)'
_cod_data_source_file c7dt01945a2.cif
_cod_data_source_block pfliph4
_cod_database_code 7043394
_shelx_space_group_comment
;
The symmetry employed for this shelxl refinement is uniquely defined
by the following loop, which should always be used as a source of
symmetry information in preference to the above space-group names.
They are only intended as comments.
;
_shelx_estimated_absorpt_t_min 0.916
_shelx_estimated_absorpt_t_max 0.954
_shelxl_version_number 2013-4

loop_
_space_group_symop_operation_xyz
'x, y, z'
'-x, -y, -z'

loop_
_atom_site_label
_atom_site_type_symbol
_atom_site_fract_x
_atom_site_fract_y
_atom_site_fract_z
_atom_site_U_iso_or_equiv
_atom_site_adp_type
_atom_site_occupancy
_atom_site_site_symmetry_order
_atom_site_calc_flag
_atom_site_refinement_flags_posn
_atom_site_refinement_flags_adp
_atom_site_refinement_flags_occupancy
_atom_site_disorder_assembly
_atom_site_disorder_group
Fe Fe -0.62115(2) 0.28720(2) 1.42357(2) 0.02057(8) Uani 1 1 d . . . . .
O1 O 0.09630(14) 0.49464(11) 1.14688(8) 0.0285(3) Uani 0.903(3) 1 d . . P A 1
H1 H 0.0472 0.4419 1.1597 0.034 Uiso 0.903(3) 1 calc R U P A 1
O1A O -0.2867(13) 0.6311(10) 0.9917(7) 0.0285(3) Uani 0.097(3) 1 d . . P A 2
H1A H -0.3130 0.5693 1.0127 0.034 Uiso 0.097(3) 1 calc R U P A 2
N1 N -0.13939(16) 0.45245(13) 1.09832(9) 0.0284(3) Uani 1 1 d . . . . .
H3 H -0.123(2) 0.4101(19) 1.0687(13) 0.038(6) Uiso 1 1 d . . . . .
O2 O 0.12484(14) 0.67320(11) 1.37332(8) 0.0316(3) Uani 1 1 d . . . . .
H2 H 0.123(3) 0.611(2) 1.3705(14) 0.044(7) Uiso 1 1 d . . . . .
N2 N -0.03196(15) 0.56555(12) 1.30698(9) 0.0248(3) Uani 1 1 d . . . . .
H4 H 0.009(2) 0.5492(17) 1.2668(12) 0.028(5) Uiso 1 1 d . . . . .
C11 C 0.03401(18) 0.57520(14) 1.09190(9) 0.0232(3) Uani 0.903(3) 1 d . . P A 1
C11A C -0.16087(18) 0.63790(15) 1.01388(10) 0.0256(4) Uani 0.097(3) 1 d . . P A 2
C12 C -0.09193(18) 0.55781(14) 1.06753(10) 0.0239(3) Uani 1 1 d . . . . .
C13 C -0.16087(18) 0.63790(15) 1.01388(10) 0.0256(4) Uani 0.903(3) 1 d . . P A 1
H13 H -0.2468 0.6253 0.9981 0.031 Uiso 0.903(3) 1 calc R U P A 1
C13A C 0.03401(18) 0.57520(14) 1.09190(9) 0.0232(3) Uani 0.097(3) 1 d . . P A 2
H13A H 0.0779 0.5205 1.1305 0.028 Uiso 0.097(3) 1 calc R U P A 2
C14 C -0.10549(18) 0.73716(14) 0.98269(10) 0.0250(4) Uani 1 1 d . . . . .
C15 C 0.02212(18) 0.75046(14) 1.00676(10) 0.0237(3) Uani 1 1 d . . . . .
H15 H 0.0621(18) 0.8174(15) 0.9869(10) 0.014(4) Uiso 1 1 d . . . . .
C16 C 0.09666(17) 0.67164(14) 1.06051(9) 0.0220(3) Uani 1 1 d . . . . .
C17 C 0.24082(18) 0.68712(15) 1.08222(10) 0.0256(4) Uani 1 1 d . . . . .
C18 C -0.18218(19) 0.82491(16) 0.92259(10) 0.0302(4) Uani 1 1 d . . . . .
C21 C 0.01556(17) 0.73379(14) 1.33645(10) 0.0226(3) Uani 1 1 d . . . . .
C22 C -0.06902(17) 0.68137(13) 1.30243(10) 0.0226(3) Uani 1 1 d . . . . .
C23 C -0.18282(18) 0.73947(14) 1.26502(10) 0.0248(3) Uani 1 1 d . . . . .
H23 H -0.2387(17) 0.7000(13) 1.2384(9) 0.010(4) Uiso 1 1 d . . . . .
C24 C -0.21280(17) 0.85181(14) 1.25891(9) 0.0227(3) Uani 1 1 d . . . . .
C25 C -0.12350(18) 0.90323(14) 1.29239(9) 0.0224(3) Uani 1 1 d . . . . .
H25 H -0.1442(19) 0.9827(15) 1.2875(10) 0.020(4) Uiso 1 1 d . . . . .
C26 C -0.01006(17) 0.84787(14) 1.33191(9) 0.0218(3) Uani 1 1 d . . . . .
C27 C 0.08119(18) 0.90685(14) 1.37035(10) 0.0257(4) Uani 1 1 d . . . . .
C28 C -0.33495(19) 0.91913(15) 1.21664(11) 0.0288(4) Uani 1 1 d . . . . .
C31 C -0.50077(17) 0.40296(13) 1.25619(9) 0.0212(3) Uani 1 1 d . . . . .
C32 C -0.43641(19) 0.32225(14) 1.21690(10) 0.0257(4) Uani 1 1 d . . . . .
H32 H -0.472(2) 0.2504(17) 1.2275(11) 0.028(5) Uiso 1 1 d . . . . .
C33 C -0.32003(19) 0.33947(15) 1.16411(10) 0.0264(4) Uani 1 1 d . . . . .
H33 H -0.273(2) 0.2856(17) 1.1392(12) 0.031(5) Uiso 1 1 d . . . . .
C34 C -0.26421(17) 0.43966(14) 1.14797(9) 0.0226(3) Uani 1 1 d . . . . .
C35 C -0.32949(18) 0.52165(14) 1.18481(10) 0.0227(3) Uani 1 1 d . . . . .
H35 H -0.293(2) 0.5921(16) 1.1730(11) 0.025(5) Uiso 1 1 d . . . . .
C36 C -0.44499(17) 0.50294(14) 1.23857(9) 0.0221(3) Uani 1 1 d . . . . .
H36 H -0.4898(19) 0.5592(16) 1.2618(11) 0.022(5) Uiso 1 1 d . . . . .
C41 C -0.62314(17) 0.38344(13) 1.31357(9) 0.0222(3) Uani 1 1 d . . . . .
C42 C -0.67679(18) 0.44612(14) 1.37016(10) 0.0234(3) Uani 1 1 d . . . . .
H42 H -0.6410(19) 0.5088(15) 1.3797(10) 0.019(4) Uiso 1 1 d . . . . .
C43 C -0.79607(18) 0.39915(15) 1.41354(10) 0.0262(4) Uani 1 1 d . . . . .
H43 H -0.851(2) 0.4245(16) 1.4544(12) 0.026(5) Uiso 1 1 d . . . . .
C44 C -0.81611(18) 0.30694(16) 1.38497(10) 0.0286(4) Uani 1 1 d . . . . .
H44 H -0.885(2) 0.2578(18) 1.4020(12) 0.037(6) Uiso 1 1 d . . . . .
C45 C -0.70993(19) 0.29632(15) 1.32378(10) 0.0268(4) Uani 1 1 d . . . . .
H45 H -0.699(2) 0.2410(17) 1.2945(12) 0.032(5) Uiso 1 1 d . . . . .
C51 C -0.31503(17) 0.33950(13) 1.42139(9) 0.0215(3) Uani 1 1 d . . . . .
C52 C -0.21519(17) 0.31538(14) 1.36244(10) 0.0219(3) Uani 1 1 d . . . . .
H52 H -0.209(2) 0.2472(16) 1.3481(11) 0.025(5) Uiso 1 1 d . . . . .
C53 C -0.12295(17) 0.38976(13) 1.32482(10) 0.0216(3) Uani 1 1 d . . . . .
H53 H -0.057(2) 0.3705(15) 1.2845(11) 0.024(5) Uiso 1 1 d . . . . .
C54 C -0.12717(17) 0.49097(13) 1.34487(10) 0.0216(3) Uani 1 1 d . . . . .
C55 C -0.22342(18) 0.51462(14) 1.40505(10) 0.0252(4) Uani 1 1 d . . . . .
H55 H -0.227(2) 0.5810(17) 1.4218(12) 0.029(5) Uiso 1 1 d . . . . .
C56 C -0.31499(18) 0.43964(14) 1.44257(10) 0.0255(4) Uani 1 1 d . . . . .
H56 H -0.384(2) 0.4602(15) 1.4824(11) 0.024(5) Uiso 1 1 d . . . . .
C61 C -0.42102(17) 0.26530(13) 1.45751(10) 0.0227(3) Uani 1 1 d . . . . .
C62 C -0.52352(18) 0.27885(15) 1.52069(10) 0.0257(4) Uani 1 1 d . . . . .
H62 H -0.533(2) 0.3371(17) 1.5504(12) 0.031(5) Uiso 1 1 d . . . . .
C63 C -0.6143(2) 0.19517(15) 1.53357(11) 0.0301(4) Uani 1 1 d . . . . .
H63 H -0.691(2) 0.1909(16) 1.5707(12) 0.032(5) Uiso 1 1 d . . . . .
C64 C -0.5695(2) 0.12894(15) 1.47917(12) 0.0311(4) Uani 1 1 d . . . . .
H64 H -0.612(3) 0.070(2) 1.4731(14) 0.050(7) Uiso 1 1 d . . . . .
C65 C -0.45062(19) 0.17123(14) 1.43222(11) 0.0270(4) Uani 1 1 d . . . . .
H65 H -0.404(2) 0.1422(16) 1.3905(12) 0.027(5) Uiso 1 1 d . . . . .
C171 C 0.2334(2) 0.68623(19) 1.16858(11) 0.0331(4) Uani 1 1 d . . . . .
H17C H 0.219(2) 0.6111(18) 1.2008(12) 0.033(5) Uiso 1 1 d . . . . .
H17B H 0.322(2) 0.7045(17) 1.1792(12) 0.031(5) Uiso 1 1 d . . . . .
H17A H 0.164(2) 0.7375(18) 1.1817(13) 0.036(6) Uiso 1 1 d . . . . .
C172 C 0.2897(2) 0.79695(17) 1.03795(12) 0.0331(4) Uani 1 1 d . . . . .
H17F H 0.222(2) 0.8600(17) 1.0495(11) 0.029(5) Uiso 1 1 d . . . . .
H17E H 0.299(2) 0.8014(17) 0.9822(13) 0.033(5) Uiso 1 1 d . . . . .
H17D H 0.385(3) 0.8008(19) 1.0544(13) 0.046(6) Uiso 1 1 d . . . . .
C173 C 0.3522(2) 0.59541(18) 1.06211(12) 0.0320(4) Uani 1 1 d . . . . .
H17I H 0.358(2) 0.5964(17) 1.0070(14) 0.036(6) Uiso 1 1 d . . . . .
H17H H 0.443(3) 0.6096(19) 1.0755(13) 0.046(6) Uiso 1 1 d . . . . .
H17G H 0.334(2) 0.525(2) 1.0898(14) 0.042(6) Uiso 1 1 d . . . . .
C181 C -0.3321(3) 0.8571(3) 0.95635(16) 0.0592(7) Uani 1 1 d . . . . .
H18C H -0.378(3) 0.917(3) 0.9139(18) 0.080(9) Uiso 1 1 d . . . . .
H18B H -0.326(3) 0.890(3) 1.003(2) 0.089(11) Uiso 1 1 d . . . . .
H18A H -0.393(4) 0.786(3) 0.969(2) 0.100(12) Uiso 1 1 d . . . . .
C182 C -0.1080(3) 0.92933(18) 0.89783(15) 0.0453(5) Uani 1 1 d . . . . .
H18F H -0.163(3) 0.988(2) 0.8621(15) 0.055(7) Uiso 1 1 d . . . . .
H18E H -0.010(3) 0.910(2) 0.8709(14) 0.049(7) Uiso 1 1 d . . . . .
H18D H -0.102(3) 0.963(2) 0.9424(16) 0.056(7) Uiso 1 1 d . . . . .
C183 C -0.1875(3) 0.7805(2) 0.85053(13) 0.0466(5) Uani 1 1 d . . . . .
H18I H -0.239(3) 0.838(2) 0.8107(15) 0.056(7) Uiso 1 1 d . . . . .
H18H H -0.082(3) 0.762(2) 0.8273(15) 0.054(7) Uiso 1 1 d . . . . .
H18G H -0.257(3) 0.721(2) 0.8656(16) 0.061(8) Uiso 1 1 d . . . . .
C271 C 0.0674(2) 0.86149(18) 1.45755(11) 0.0338(4) Uani 1 1 d . . . . .
H27C H 0.127(2) 0.8982(18) 1.4823(13) 0.040(6) Uiso 1 1 d . . . . .
H27B H -0.029(2) 0.8749(17) 1.4815(12) 0.034(5) Uiso 1 1 d . . . . .
H27A H 0.099(2) 0.7855(19) 1.4706(12) 0.033(5) Uiso 1 1 d . . . . .
C272 C 0.0349(2) 1.03079(16) 1.35632(12) 0.0339(4) Uani 1 1 d . . . . .
H27F H -0.066(2) 1.0481(18) 1.3801(13) 0.039(6) Uiso 1 1 d . . . . .
H27E H 0.099(2) 1.0631(18) 1.3811(13) 0.039(6) Uiso 1 1 d . . . . .
H27D H 0.044(2) 1.067(2) 1.3011(15) 0.047(6) Uiso 1 1 d . . . . .
C273 C 0.2354(2) 0.8905(2) 1.33781(14) 0.0388(5) Uani 1 1 d . . . . .
H27I H 0.293(2) 0.9281(18) 1.3607(13) 0.039(6) Uiso 1 1 d . . . . .
H27H H 0.272(2) 0.8164(19) 1.3492(12) 0.035(6) Uiso 1 1 d . . . . .
H27G H 0.249(3) 0.923(2) 1.2788(16) 0.059(7) Uiso 1 1 d . . . . .
C281 C -0.4354(2) 0.84674(18) 1.19801(15) 0.0388(5) Uani 1 1 d . . . . .
H28C H -0.470(3) 0.797(2) 1.2460(16) 0.057(7) Uiso 1 1 d . . . . .
H28B H -0.512(3) 0.895(2) 1.1733(14) 0.052(7) Uiso 1 1 d . . . . .
H28A H -0.389(3) 0.798(2) 1.1641(16) 0.063(8) Uiso 1 1 d . . . . .
C282 C -0.4225(2) 0.9935(2) 1.26726(16) 0.0461(6) Uani 1 1 d . . . . .
H28F H -0.502(3) 1.038(2) 1.2371(15) 0.062(8) Uiso 1 1 d . . . . .
H28E H -0.355(3) 1.050(2) 1.2713(15) 0.060(8) Uiso 1 1 d . . . . .
H28D H -0.458(3) 0.942(2) 1.3232(17) 0.069(8) Uiso 1 1 d . . . . .
C283 C -0.2778(3) 0.9910(3) 1.14233(16) 0.0589(8) Uani 1 1 d . . . . .
H28I H -0.231(2) 0.9360(18) 1.1127(12) 0.029(6) Uiso 1 1 d . . . . .
H28H H -0.356(3) 1.032(2) 1.1108(17) 0.074(9) Uiso 1 1 d . . . . .
H28G H -0.212(4) 1.045(3) 1.1488(18) 0.088(10) Uiso 1 1 d . . . . .

loop_
_atom_site_aniso_label
_atom_site_aniso_U_11
_atom_site_aniso_U_22
_atom_site_aniso_U_33
_atom_site_aniso_U_23
_atom_site_aniso_U_13
_atom_site_aniso_U_12
Fe 0.02111(13) 0.01899(13) 0.02002(13) -0.00117(9) -0.00246(9) -0.00128(9)
O1 0.0331(8) 0.0256(7) 0.0243(7) 0.0013(5) -0.0041(6) -0.0049(6)
O1A 0.0331(8) 0.0256(7) 0.0243(7) 0.0013(5) -0.0041(6) -0.0049(6)
N1 0.0315(8) 0.0271(8) 0.0285(8) -0.0120(7) 0.0074(6) -0.0087(6)
O2 0.0300(7) 0.0248(7) 0.0410(8) -0.0083(6) -0.0129(6) 0.0036(5)
N2 0.0248(7) 0.0206(7) 0.0288(8) -0.0076(6) 0.0016(6) -0.0018(6)
C11 0.0266(8) 0.0238(8) 0.0186(8) -0.0057(6) -0.0010(6) 0.0000(7)
C11A 0.0214(8) 0.0340(9) 0.0227(8) -0.0093(7) -0.0003(6) -0.0043(7)
C12 0.0252(8) 0.0270(9) 0.0200(8) -0.0069(7) 0.0032(7) -0.0058(7)
C13 0.0214(8) 0.0340(9) 0.0227(8) -0.0093(7) -0.0003(6) -0.0043(7)
C13A 0.0266(8) 0.0238(8) 0.0186(8) -0.0057(6) -0.0010(6) 0.0000(7)
C14 0.0247(8) 0.0301(9) 0.0188(8) -0.0051(7) -0.0007(7) -0.0003(7)
C15 0.0253(8) 0.0239(8) 0.0209(8) -0.0045(7) 0.0020(7) -0.0038(7)
C16 0.0223(8) 0.0256(8) 0.0182(8) -0.0066(6) -0.0001(6) -0.0021(6)
C17 0.0233(8) 0.0309(9) 0.0232(9) -0.0047(7) -0.0033(7) -0.0059(7)
C18 0.0273(9) 0.0366(10) 0.0244(9) -0.0025(8) -0.0051(7) 0.0001(8)
C21 0.0199(8) 0.0245(8) 0.0226(8) -0.0049(7) -0.0005(6) -0.0013(6)
C22 0.0241(8) 0.0196(8) 0.0234(8) -0.0050(6) 0.0012(7) -0.0020(6)
C23 0.0268(9) 0.0255(9) 0.0240(8) -0.0074(7) -0.0033(7) -0.0053(7)
C24 0.0244(8) 0.0234(8) 0.0192(8) -0.0016(6) -0.0015(6) -0.0039(6)
C25 0.0268(8) 0.0195(8) 0.0197(8) -0.0024(6) 0.0000(6) -0.0031(6)
C26 0.0229(8) 0.0232(8) 0.0197(8) -0.0056(6) 0.0013(6) -0.0048(6)
C27 0.0270(9) 0.0272(9) 0.0250(9) -0.0081(7) -0.0031(7) -0.0052(7)
C28 0.0303(9) 0.0252(9) 0.0301(9) 0.0005(7) -0.0101(7) -0.0049(7)
C31 0.0234(8) 0.0234(8) 0.0158(7) -0.0006(6) -0.0050(6) -0.0028(6)
C32 0.0329(9) 0.0223(8) 0.0230(8) -0.0041(7) -0.0004(7) -0.0100(7)
C33 0.0333(9) 0.0242(9) 0.0232(9) -0.0089(7) 0.0008(7) -0.0055(7)
C34 0.0243(8) 0.0257(8) 0.0183(8) -0.0048(6) -0.0017(6) -0.0047(6)
C35 0.0262(8) 0.0210(8) 0.0218(8) -0.0044(6) -0.0023(7) -0.0055(7)
C36 0.0242(8) 0.0220(8) 0.0197(8) -0.0042(6) -0.0037(6) -0.0006(6)
C41 0.0224(8) 0.0225(8) 0.0203(8) 0.0001(6) -0.0056(6) -0.0018(6)
C42 0.0235(8) 0.0205(8) 0.0232(8) -0.0003(6) -0.0032(7) 0.0017(6)
C43 0.0208(8) 0.0284(9) 0.0241(9) 0.0014(7) -0.0008(7) 0.0031(7)
C44 0.0209(8) 0.0357(10) 0.0260(9) 0.0028(7) -0.0047(7) -0.0061(7)
C45 0.0278(9) 0.0314(9) 0.0224(9) -0.0031(7) -0.0053(7) -0.0096(7)
C51 0.0214(8) 0.0211(8) 0.0206(8) -0.0013(6) -0.0065(6) 0.0009(6)
C52 0.0231(8) 0.0189(8) 0.0244(8) -0.0055(6) -0.0068(6) 0.0010(6)
C53 0.0204(8) 0.0225(8) 0.0219(8) -0.0065(6) -0.0030(6) 0.0016(6)
C54 0.0211(8) 0.0214(8) 0.0231(8) -0.0047(6) -0.0068(6) -0.0009(6)
C55 0.0275(9) 0.0229(8) 0.0274(9) -0.0103(7) -0.0036(7) -0.0018(7)
C56 0.0264(9) 0.0282(9) 0.0227(9) -0.0087(7) -0.0008(7) -0.0014(7)
C61 0.0222(8) 0.0203(8) 0.0236(8) -0.0008(6) -0.0066(6) 0.0020(6)
C62 0.0253(9) 0.0299(9) 0.0191(8) 0.0000(7) -0.0038(7) -0.0006(7)
C63 0.0286(9) 0.0311(10) 0.0238(9) 0.0080(7) -0.0030(7) -0.0026(7)
C64 0.0280(9) 0.0204(9) 0.0396(11) 0.0047(8) -0.0041(8) -0.0026(7)
C65 0.0260(9) 0.0191(8) 0.0329(10) -0.0020(7) -0.0026(7) 0.0018(7)
C171 0.0295(10) 0.0476(12) 0.0250(10) -0.0094(9) -0.0035(8) -0.0102(9)
C172 0.0315(10) 0.0340(10) 0.0348(11) -0.0038(8) -0.0033(8) -0.0122(8)
C173 0.0246(9) 0.0400(11) 0.0299(10) -0.0056(9) -0.0048(8) -0.0002(8)
C181 0.0372(13) 0.079(2) 0.0458(15) 0.0033(14) -0.0045(11) 0.0190(13)
C182 0.0531(14) 0.0313(11) 0.0502(14) 0.0029(10) -0.0221(11) -0.0040(10)
C183 0.0666(16) 0.0433(13) 0.0300(11) -0.0021(9) -0.0168(11) -0.0056(12)
C271 0.0415(11) 0.0353(11) 0.0264(10) -0.0072(8) -0.0094(8) -0.0044(9)
C272 0.0442(12) 0.0265(9) 0.0354(11) -0.0086(8) -0.0100(9) -0.0095(8)
C273 0.0280(10) 0.0458(13) 0.0473(13) -0.0169(10) -0.0002(9) -0.0121(9)
C281 0.0317(10) 0.0339(11) 0.0527(14) -0.0064(10) -0.0195(10) -0.0016(9)
C282 0.0379(12) 0.0392(12) 0.0657(16) -0.0205(11) -0.0211(11) 0.0098(10)
C283 0.0437(14) 0.0745(19) 0.0462(14) 0.0253(14) -0.0170(12) -0.0159(13)

loop_
_atom_type_symbol
_atom_type_description
_atom_type_scat_dispersion_real
_atom_type_scat_dispersion_imag
_atom_type_scat_source
C C 0.0033 0.0016 'International Tables Vol C Tables 4.2.6.8 and 6.1.1.4'
H H 0.0000 0.0000 'International Tables Vol C Tables 4.2.6.8 and 6.1.1.4'
N N 0.0061 0.0033 'International Tables Vol C Tables 4.2.6.8 and 6.1.1.4'
O O 0.0106 0.0060 'International Tables Vol C Tables 4.2.6.8 and 6.1.1.4'
Fe Fe 0.3463 0.8444 'International Tables Vol C Tables 4.2.6.8 and 6.1.1.4'

loop_
_geom_angle_atom_site_label_1
_geom_angle_atom_site_label_2
_geom_angle_atom_site_label_3
_geom_angle
C64 Fe C65 40.93(7)
C64 Fe C42 178.53(7)
C65 Fe C42 140.37(7)
C64 Fe C43 137.83(7)
C65 Fe C43 177.76(8)
C42 Fe C43 40.91(7)
C64 Fe C44 110.94(8)
C65 Fe C44 137.30(8)
C42 Fe C44 68.52(7)
C43 Fe C44 40.47(8)
C64 Fe C45 112.14(8)
C65 Fe C45 110.14(8)
C42 Fe C45 68.41(7)
C43 Fe C45 68.25(8)
C44 Fe C45 40.64(7)
C64 Fe C63 40.40(8)
C65 Fe C63 68.43(8)
C42 Fe C63 138.36(8)
C43 Fe C63 111.74(8)
C44 Fe C63 112.97(7)
C45 Fe C63 141.19(8)
C64 Fe C62 68.15(8)
C65 Fe C62 68.27(7)
C42 Fe C62 111.36(7)
C43 Fe C62 113.40(7)
C44 Fe C62 141.90(7)
C45 Fe C62 177.39(7)
C63 Fe C62 40.60(7)
C64 Fe C61 69.00(7)
C65 Fe C61 40.95(7)
C42 Fe C61 111.61(7)
C43 Fe C61 141.28(7)
C44 Fe C61 177.25(7)
C45 Fe C61 136.67(7)
C63 Fe C61 68.87(7)
C62 Fe C61 40.80(7)
C64 Fe C41 140.64(8)
C65 Fe C41 111.32(7)
C42 Fe C41 40.64(7)
C43 Fe C41 68.60(7)
C44 Fe C41 68.67(7)
C45 Fe C41 40.86(7)
C63 Fe C41 177.95(7)
C62 Fe C41 137.35(7)
C61 Fe C41 109.53(7)
C11 O1 H1 109.5
C11A O1A H1A 109.5
C34 N1 C12 121.89(15)
C34 N1 H3 114.7(16)
C12 N1 H3 114.1(16)
C21 O2 H2 106.8(18)
C54 N2 C22 120.04(14)
C54 N2 H4 112.5(14)
C22 N2 H4 114.7(14)
O1 C11 C12 118.35(15)
O1 C11 C16 120.44(15)
C12 C11 C16 121.20(15)
O1A C11A C12 124.3(6)
O1A C11A C14 115.0(6)
C12 C11A C14 120.61(16)
C11A C12 N1 123.12(16)
C11 C12 N1 116.30(15)
C15 C14 C11A 117.30(16)
C15 C14 C18 122.55(16)
C11A C14 C18 120.13(15)
C14 C15 C16 124.33(16)
C14 C15 H15 119.3(10)
C16 C15 H15 116.4(11)
C11 C16 C15 115.98(15)
C11 C16 C17 121.38(15)
C15 C16 C17 122.61(15)
C172 C17 C171 107.45(16)
C172 C17 C16 111.61(15)
C171 C17 C16 110.36(14)
C172 C17 C173 107.40(16)
C171 C17 C173 109.92(16)
C16 C17 C173 110.02(14)
C183 C18 C182 107.43(18)
C183 C18 C181 109.8(2)
C182 C18 C181 107.8(2)
C183 C18 C14 109.80(16)
C182 C18 C14 112.22(16)
C181 C18 C14 109.70(16)
O2 C21 C22 118.71(15)
O2 C21 C26 120.69(15)
C22 C21 C26 120.59(15)
C21 C22 C23 120.81(15)
C21 C22 N2 116.99(15)
C23 C22 N2 122.19(15)
C24 C23 C22 120.95(16)
C24 C23 H23 120.0(9)
C22 C23 H23 118.9(9)
C23 C24 C25 117.03(16)
C23 C24 C28 122.57(15)
C25 C24 C28 120.39(15)
C26 C25 C24 123.97(16)
C26 C25 H25 119.1(11)
C24 C25 H25 116.9(11)
C25 C26 C21 116.62(15)
C25 C26 C27 122.14(15)
C21 C26 C27 121.23(15)
C271 C27 C273 110.05(17)
C271 C27 C272 107.74(15)
C273 C27 C272 107.65(16)
C271 C27 C26 109.36(15)
C273 C27 C26 110.27(15)
C272 C27 C26 111.72(15)
C283 C28 C24 109.47(17)
C283 C28 C281 109.23(19)
C24 C28 C281 112.26(15)
C283 C28 C282 108.7(2)
C24 C28 C282 110.17(15)
C281 C28 C282 106.89(17)
C36 C31 C32 117.17(15)
C36 C31 C41 121.33(15)
C32 C31 C41 121.51(15)
C33 C32 C31 121.70(16)
C33 C32 H32 118.3(12)
C31 C32 H32 119.9(12)
C32 C33 C34 120.37(16)
C32 C33 H33 122.9(13)
C34 C33 H33 116.7(13)
C35 C34 C33 118.57(15)
C35 C34 N1 122.04(15)
C33 C34 N1 119.30(15)
C34 C35 C36 120.58(16)
C34 C35 H35 119.2(11)
C36 C35 H35 120.2(11)
C35 C36 C31 121.58(16)
C35 C36 H36 119.9(12)
C31 C36 H36 118.4(12)
C42 C41 C45 106.84(15)
C42 C41 C31 126.81(15)
C45 C41 C31 126.34(15)
C42 C41 Fe 68.79(9)
C45 C41 Fe 68.85(10)
C31 C41 Fe 126.66(11)
C41 C42 C43 108.42(16)
C41 C42 Fe 70.57(9)
C43 C42 Fe 69.55(10)
C41 C42 H42 127.9(11)
C43 C42 H42 123.7(11)
Fe C42 H42 124.9(11)
C44 C43 C42 108.17(16)
C44 C43 Fe 69.90(10)
C42 C43 Fe 69.54(9)
C44 C43 H43 126.0(12)
C42 C43 H43 125.8(12)
Fe C43 H43 125.5(12)
C43 C44 C45 108.01(16)
C43 C44 Fe 69.62(10)
C45 C44 Fe 69.71(10)
C43 C44 H44 128.8(13)
C45 C44 H44 123.2(13)
Fe C44 H44 125.3(13)
C44 C45 C41 108.55(16)
C44 C45 Fe 69.66(10)
C41 C45 Fe 70.29(10)
C44 C45 H45 125.5(13)
C41 C45 H45 125.9(13)
Fe C45 H45 126.1(12)
C52 C51 C56 117.41(16)
C52 C51 C61 121.66(15)
C56 C51 C61 120.87(15)
C53 C52 C51 121.09(15)
C53 C52 H52 118.8(12)
C51 C52 H52 120.1(12)
C52 C53 C54 120.86(16)
C52 C53 H53 118.6(12)
C54 C53 H53 120.5(12)
C55 C54 C53 118.57(16)
C55 C54 N2 120.88(15)
C53 C54 N2 120.50(15)
C56 C55 C54 120.21(16)
C56 C55 H55 118.7(12)
C54 C55 H55 121.1(13)
C55 C56 C51 121.81(16)
C55 C56 H56 118.2(11)
C51 C56 H56 119.9(11)
C62 C61 C65 106.45(15)
C62 C61 C51 126.45(16)
C65 C61 C51 126.87(16)
C62 C61 Fe 69.35(9)
C65 C61 Fe 68.84(10)
C51 C61 Fe 122.44(11)
C63 C62 C61 108.90(16)
C63 C62 Fe 69.64(10)
C61 C62 Fe 69.85(10)
C63 C62 H62 124.2(12)
C61 C62 H62 126.9(12)
Fe C62 H62 125.3(12)
C64 C63 C62 107.92(16)
C64 C63 Fe 69.42(10)
C62 C63 Fe 69.76(10)
C64 C63 H63 129.2(13)
C62 C63 H63 122.8(13)
Fe C63 H63 124.0(13)
C63 C64 C65 108.22(17)
C63 C64 Fe 70.18(10)
C65 C64 Fe 69.54(10)
C63 C64 H64 126.3(15)
C65 C64 H64 125.4(15)
Fe C64 H64 123.8(15)
C64 C65 C61 108.51(17)
C64 C65 Fe 69.53(10)
C61 C65 Fe 70.21(9)
C64 C65 H65 124.0(12)
C61 C65 H65 127.4(12)
Fe C65 H65 124.0(12)
C17 C171 H17C 111.2(12)
C17 C171 H17B 108.3(12)
H17C C171 H17B 107.5(17)
C17 C171 H17A 110.7(14)
H17C C171 H17A 110.9(18)
H17B C171 H17A 108.1(18)
C17 C172 H17F 111.2(12)
C17 C172 H17E 111.1(12)
H17F C172 H17E 108.3(17)
C17 C172 H17D 107.1(13)
H17F C172 H17D 110.1(17)
H17E C172 H17D 108.9(18)
C17 C173 H17I 110.2(13)
C17 C173 H17H 107.3(14)
H17I C173 H17H 109.6(18)
C17 C173 H17G 112.8(14)
H17I C173 H17G 108.8(19)
H17H C173 H17G 108.0(19)
C18 C181 H18C 106.5(17)
C18 C181 H18B 108.5(19)
H18C C181 H18B 109(2)
C18 C181 H18A 110.5(19)
H18C C181 H18A 108(2)
H18B C181 H18A 114(3)
C18 C182 H18F 111.3(15)
C18 C182 H18E 108.3(14)
H18F C182 H18E 110(2)
C18 C182 H18D 111.4(15)
H18F C182 H18D 104(2)
H18E C182 H18D 112(2)
C18 C183 H18I 110.2(14)
C18 C183 H18H 107.8(14)
H18I C183 H18H 109(2)
C18 C183 H18G 106.4(15)
H18I C183 H18G 102(2)
H18H C183 H18G 122(2)
C27 C271 H27C 109.6(13)
C27 C271 H27B 112.8(12)
H27C C271 H27B 106.1(18)
C27 C271 H27A 112.4(13)
H27C C271 H27A 106.2(18)
H27B C271 H27A 109.3(18)
C27 C272 H27F 111.9(12)
C27 C272 H27E 107.1(13)
H27F C272 H27E 108.6(18)
C27 C272 H27D 112.8(14)
H27F C272 H27D 110.0(19)
H27E C272 H27D 106.1(19)
C27 C273 H27I 111.1(13)
C27 C273 H27H 111.3(13)
H27I C273 H27H 105.6(19)
C27 C273 H27G 112.0(14)
H27I C273 H27G 105(2)
H27H C273 H27G 111.1(19)
C28 C281 H28C 109.9(15)
C28 C281 H28B 107.9(14)
H28C C281 H28B 111(2)
C28 C281 H28A 112.9(16)
H28C C281 H28A 105(2)
H28B C281 H28A 110(2)
C28 C282 H28F 108.0(15)
C28 C282 H28E 104.5(15)
H28F C282 H28E 106(2)
C28 C282 H28D 109.1(15)
H28F C282 H28D 114(2)
H28E C282 H28D 114(2)
C28 C283 H28I 102.2(13)
C28 C283 H28H 111.5(17)
H28I C283 H28H 104(2)
C28 C283 H28G 115.4(18)
H28I C283 H28G 113(2)
H28H C283 H28G 109(2)

loop_
_geom_bond_atom_site_label_1
_geom_bond_atom_site_label_2
_geom_bond_distance
Fe C64 2.0347(18)
Fe C65 2.0348(17)
Fe C42 2.0372(17)
Fe C43 2.0372(17)
Fe C44 2.0409(18)
Fe C45 2.0416(18)
Fe C63 2.0447(18)
Fe C62 2.0462(17)
Fe C61 2.0530(16)
Fe C41 2.0608(16)
O1 C11 1.369(2)
O1 H1 0.8400
O1A C11A 1.338(13)
O1A H1A 0.8400
N1 C34 1.408(2)
N1 C12 1.427(2)
N1 H3 0.82(2)
O2 C21 1.357(2)
O2 H2 0.80(2)
N2 C54 1.404(2)
N2 C22 1.435(2)
N2 H4 0.83(2)
C11 C12 1.396(2)
C11 C16 1.398(2)
C11A C12 1.380(2)
C11A C14 1.394(2)
C14 C15 1.392(2)
C14 C18 1.532(2)
C15 C16 1.400(2)
C15 H15 0.949(18)
C16 C17 1.533(2)
C17 C172 1.531(3)
C17 C171 1.532(3)
C17 C173 1.535(3)
C18 C183 1.522(3)
C18 C182 1.530(3)
C18 C181 1.531(3)
C21 C22 1.383(2)
C21 C26 1.405(2)
C22 C23 1.384(2)
C23 C24 1.383(2)
C23 H23 1.001(17)
C24 C25 1.402(2)
C24 C28 1.523(2)
C25 C26 1.389(2)
C25 H25 0.976(19)
C26 C27 1.531(2)
C27 C271 1.528(3)
C27 C273 1.530(3)
C27 C272 1.531(3)
C28 C283 1.514(3)
C28 C281 1.525(3)
C28 C282 1.541(3)
C31 C36 1.389(2)
C31 C32 1.395(2)
C31 C41 1.472(2)
C32 C33 1.380(2)
C32 H32 0.98(2)
C33 C34 1.392(2)
C33 H33 0.93(2)
C34 C35 1.383(2)
C35 C36 1.386(2)
C35 H35 0.97(2)
C36 H36 0.929(19)
C41 C42 1.423(2)
C41 C45 1.432(2)
C42 C43 1.424(2)
C42 H42 0.957(19)
C43 C44 1.411(3)
C43 H43 0.93(2)
C44 C45 1.418(3)
C44 H44 0.94(2)
C45 H45 0.95(2)
C51 C52 1.392(2)
C51 C56 1.393(2)
C51 C61 1.467(2)
C52 C53 1.382(2)
C52 H52 0.94(2)
C53 C54 1.390(2)
C53 H53 0.95(2)
C54 C55 1.387(2)
C55 C56 1.382(2)
C55 H55 0.94(2)
C56 H56 0.97(2)
C61 C62 1.429(2)
C61 C65 1.430(2)
C62 C63 1.419(3)
C62 H62 0.98(2)
C63 C64 1.409(3)
C63 H63 0.93(2)
C64 C65 1.423(3)
C64 H64 0.92(3)
C65 H65 0.94(2)
C171 H17C 1.00(2)
C171 H17B 0.96(2)
C171 H17A 0.91(2)
C172 H17F 0.99(2)
C172 H17E 0.98(2)
C172 H17D 1.00(2)
C173 H17I 0.98(2)
C173 H17H 0.98(2)
C173 H17G 0.94(2)
C181 H18C 1.04(3)
C181 H18B 1.02(3)
C181 H18A 1.10(4)
C182 H18F 0.99(3)
C182 H18E 1.03(3)
C182 H18D 0.99(3)
C183 H18I 1.01(3)
C183 H18H 1.07(3)
C183 H18G 1.03(3)
C271 H27C 0.98(2)
C271 H27B 0.98(2)
C271 H27A 0.95(2)
C272 H27F 1.03(2)
C272 H27E 0.98(2)
C272 H27D 0.99(2)
C273 H27I 0.96(2)
C273 H27H 0.93(2)
C273 H27G 1.04(3)
C281 H28C 0.99(3)
C281 H28B 0.97(3)
C281 H28A 0.98(3)
C282 H28F 1.02(3)
C282 H28E 1.04(3)
C282 H28D 1.11(3)
C283 H28I 0.99(2)
C283 H28H 1.01(3)
C283 H28G 1.02(3)
